data_1528062
loop_
_publ_author_name
'Shamrai, N.B.'
'Varfolomeev, M.B.'
'Saf'yanov, Yu.N.'
'Plyukhin, V.V.'
'Kuz'min, E.A.'

_publ_section_title
;
 Structure of periodates of the rare-earth elements Ln I O5 (H2 O)4 (Ln =
 Pr-Lu And Y)
;
_journal_name_full
;
Koordinatsionnaya Khimiya (= Coordination Chemistry (USSR))
;
_journal_page_first 1588
_journal_page_last 1593
_journal_volume 3
_journal_year 1977
_chemical_formula_sum 'H8 I O9 Sm'
_chemical_name_systematic 'Sm I O5 (H2 O)4'
_space_group_IT_number 14
_symmetry_space_group_name_Hall '-P 2bc'
_symmetry_space_group_name_H-M 'P 1 1 21/b'
_cell_angle_alpha 90
_cell_angle_beta 90
_cell_angle_gamma 118.23
_cell_formula_units_Z 4
_cell_length_a 7.57
_cell_length_b 10.472
_cell_length_c 10.392
_cell_volume 725.819
_citation_journal_id_ASTM KOKHDC
_cod_data_source_file Shamrai_KOKHDC_1977_875.cif
_cod_data_source_block H8I1O9Sm1
_cod_original_cell_volume 725.8187
_cod_original_sg_symbol_Hall '-P 2ybc (-x,z,y)'
_cod_original_formula_sum 'H8 I1 O9 Sm1'
_cod_database_code 1528062

loop_
_symmetry_equiv_pos_as_xyz
x,y,z
-x,-y+1/2,z+1/2
-x,-y,-z
x,y-1/2,-z-1/2

loop_
_atom_site_label
_atom_site_type_symbol
_atom_site_fract_x
_atom_site_fract_y
_atom_site_fract_z
_atom_site_occupancy
_atom_site_U_iso_or_equiv
O3 O-2 0.259 0.349 0.259 1 0.0
O5 O-2 0.385 0.101 0.6 1 0.0
O1 O-2 0.069 0.42 0.074 1 0.0
O2 O-2 0.152 0.194 0.05 1 0.0
I1 I+7 0.02 0.2587 0.175 1 0.0
O8 O-2 0.102 0.17 0.799 1 0.0
O7 O-2 0.04 0.398 0.781 1 0.0
O4 O-2 0.445 0.134 0.281 1 0.0
O6 O-2 0.213 0.334 0.587 1 0.0
Sm1 Sm+3 0.2369 0.1784 0.4292 1 0.0
O9 O-2 0.428 0.123 0.954 1 0.0
